data_4518746
loop_
_publ_author_name
'Makarov, Konstantin'
'Saha, Sayantani'
'Ghatak, Tapas'
'Fridman, Natalia'
'Eisen, Moris S.'

_publ_section_title
;
 Remodeling of N-Heterocyclic Iminato Ligand Frameworks for the Facile
 Synthesis of Isoureas from Alcohols and Carbodiimides Promoted by
 Organoactinide (Th, U) Complexes
;
_journal_name_full 'ACS Omega'
_journal_paper_doi 10.1021/acsomega.1c01836
_journal_year 2021
_chemical_formula_moiety 'C41 H76 N6 Si6 U'
_chemical_formula_sum 'C41 H76 N6 Si6 U'
_chemical_formula_weight 1059.65
_chemical_name_common 'Moris680b (Konstantin)'
_space_group_crystal_system triclinic
_space_group_IT_number 2
_space_group_name_Hall '-P 1'
_space_group_name_H-M_alt 'P -1'
_atom_sites_solution_hydrogens geom
_audit_creation_method SHELXL-2018/3
_cell_angle_alpha 69.497(7)
_cell_angle_beta 83.942(6)
_cell_angle_gamma 71.051(5)
_cell_formula_units_Z 2
_cell_length_a 11.202(3)
_cell_length_b 13.817(4)
_cell_length_c 19.030(7)
_cell_measurement_reflns_used 9264
_cell_measurement_temperature 200(2)
_cell_measurement_theta_max 25.260
_cell_measurement_theta_min 1.142
_cell_volume 2609.2(14)
_computing_cell_refinement 'APEX2 v2010.7-0 (Bruker AXS)'
_computing_data_collection 'Bruker Instrument Service v2010.7.0.0'
_computing_data_reduction 'SAINT V7.68A (Bruker AXS, 2009)'
_computing_molecular_graphics 'Olex2 (Dolomanov et al., 2009)'
_computing_publication_material 'Olex2 (Dolomanov et al., 2009)'
_computing_structure_refinement 'SHELXL-2018/3 (Sheldrick, 2018)'
_computing_structure_solution 'SHELXT 2014/4 (Sheldrick, 2014)'
_diffrn_ambient_temperature 200(2)
_diffrn_detector_area_resol_mean 95
_diffrn_measured_fraction_theta_full 0.980
_diffrn_measured_fraction_theta_max 0.978
_diffrn_measurement_device_type 'APEX2 (Bruker AXS)'
_diffrn_measurement_method '\f and \w scans'
_diffrn_radiation_type MoK\a
_diffrn_radiation_wavelength 0.71073
_diffrn_reflns_av_R_equivalents 0.1199
_diffrn_reflns_av_unetI/netI 0.2070
_diffrn_reflns_Laue_measured_fraction_full 0.980
_diffrn_reflns_Laue_measured_fraction_max 0.978
_diffrn_reflns_limit_h_max 13
_diffrn_reflns_limit_h_min -13
_diffrn_reflns_limit_k_max 16
_diffrn_reflns_limit_k_min -16
_diffrn_reflns_limit_l_max 22
_diffrn_reflns_limit_l_min -22
_diffrn_reflns_number 29328
_diffrn_reflns_point_group_measured_fraction_full 0.980
_diffrn_reflns_point_group_measured_fraction_max 0.978
_diffrn_reflns_theta_full 25.242
_diffrn_reflns_theta_max 25.260
_diffrn_reflns_theta_min 1.142
_exptl_absorpt_coefficient_mu 3.280
_exptl_absorpt_correction_T_max 0.737
_exptl_absorpt_correction_T_min 0.487
_exptl_absorpt_correction_type multi-scan
_exptl_absorpt_process_details 'SADABS V2008/1 (Bruker AXS)'
_exptl_crystal_colour 'light yellow'
_exptl_crystal_density_diffrn 1.349
_exptl_crystal_description needle
_exptl_crystal_F_000 1080
_exptl_crystal_size_max 0.240
_exptl_crystal_size_mid 0.090
_exptl_crystal_size_min 0.090
_refine_diff_density_max 2.177
_refine_diff_density_min -2.672
_refine_diff_density_rms 0.178
_refine_ls_extinction_method none
_refine_ls_goodness_of_fit_ref 0.838
_refine_ls_hydrogen_treatment constr
_refine_ls_matrix_type full
_refine_ls_number_parameters 411
_refine_ls_number_reflns 9264
_refine_ls_number_restraints 0
_refine_ls_restrained_S_all 0.838
_refine_ls_R_factor_all 0.1120
_refine_ls_R_factor_gt 0.0645
_refine_ls_shift/su_max 0.001
_refine_ls_shift/su_mean 0.000
_refine_ls_structure_factor_coef Fsqd
_refine_ls_weighting_details 'w=1/[\s^2^(Fo^2^)+(0.0001P)^2^] where P=(Fo^2^+2Fc^2^)/3'
_refine_ls_weighting_scheme calc
_refine_ls_wR_factor_gt 0.1206
_refine_ls_wR_factor_ref 0.1372
_reflns_Friedel_coverage 0.000
_reflns_number_gt 7850
_reflns_number_total 9264
_reflns_threshold_expression 'I > 2\s(I)'
_cod_data_source_file ao1c01836_si_003.cif
_cod_data_source_block Moris680b
_cod_database_code 4518746
_shelx_shelxl_version_number 2018/3
_shelx_space_group_comment
;
The symmetry employed for this shelxl refinement is uniquely defined
by the following loop, which should always be used as a source of
symmetry information in preference to the above space-group names.
They are only intended as comments.
;
_shelx_estimated_absorpt_t_min 0.507
_shelx_estimated_absorpt_t_max 0.757

loop_
_space_group_symop_operation_xyz
'x, y, z'
'-x, -y, -z'

loop_
_atom_site_label
_atom_site_type_symbol
_atom_site_fract_x
_atom_site_fract_y
_atom_site_fract_z
_atom_site_U_iso_or_equiv
_atom_site_adp_type
_atom_site_occupancy
_atom_site_site_symmetry_order
_atom_site_calc_flag
_atom_site_refinement_flags_posn
_atom_site_refinement_flags_adp
_atom_site_refinement_flags_occupancy
_atom_site_disorder_assembly
_atom_site_disorder_group
U1 U 0.61065(3) 0.86000(3) 0.26746(2) 0.02609(13) Uani 1 1 d . . . . .
Si1 Si 0.6228(3) 1.0855(2) 0.12382(17) 0.0334(7) Uani 1 1 d . . . . .
Si2 Si 0.6667(3) 1.1033(2) 0.27077(18) 0.0412(8) Uani 1 1 d . . . . .
Si3 Si 0.6512(3) 0.6748(3) 0.45747(17) 0.0408(8) Uani 1 1 d . . . . .
Si4 Si 0.8784(2) 0.7177(2) 0.36813(17) 0.0368(7) Uani 1 1 d . . . . .
Si5 Si 0.3027(3) 0.9703(2) 0.30102(18) 0.0412(8) Uani 1 1 d . . . . .
Si6 Si 0.3288(3) 0.8233(2) 0.21283(18) 0.0389(7) Uani 1 1 d . . . . .
N1 N 0.6997(7) 0.7505(6) 0.2082(5) 0.0289(19) Uani 1 1 d . . . . .
N2 N 0.7635(7) 0.5675(6) 0.2123(5) 0.035(2) Uani 1 1 d . . . . .
N3 N 0.8699(7) 0.6836(6) 0.1341(5) 0.035(2) Uani 1 1 d . . . . .
N4 N 0.6304(7) 1.0305(6) 0.2221(5) 0.032(2) Uani 1 1 d . . . . .
N5 N 0.7158(7) 0.7426(6) 0.3763(5) 0.034(2) Uani 1 1 d . . . . .
N6 N 0.3990(7) 0.8803(7) 0.2600(5) 0.036(2) Uani 1 1 d . . . . .
C1 C 0.7750(9) 0.6729(8) 0.1857(6) 0.032(2) Uani 1 1 d . . . . .
C2 C 0.7018(10) 0.5348(8) 0.2856(6) 0.048(3) Uani 1 1 d . . . . .
H2A H 0.610966 0.549014 0.277555 0.057 Uiso 1 1 calc R U . . .
H2B H 0.709196 0.578878 0.315313 0.057 Uiso 1 1 calc R U . . .
C3 C 0.7614(7) 0.4160(4) 0.3287(4) 0.0524(13) Uani 1 1 d G . . . .
C4 C 0.6873(5) 0.3591(5) 0.3780(4) 0.0524(13) Uani 1 1 d G . . . .
H4 H 0.599479 0.393515 0.381254 0.063 Uiso 1 1 calc R U . . .
C5 C 0.7418(6) 0.2517(5) 0.4226(4) 0.0524(13) Uani 1 1 d G . . . .
H5 H 0.691132 0.212782 0.456283 0.063 Uiso 1 1 calc R U . . .
C6 C 0.8703(7) 0.2013(4) 0.4178(4) 0.0524(13) Uani 1 1 d G . . . .
H6 H 0.907526 0.127938 0.448257 0.063 Uiso 1 1 calc R U . . .
C7 C 0.9444(5) 0.2583(5) 0.3685(4) 0.0524(13) Uani 1 1 d G . . . .
H7 H 1.032269 0.223826 0.365203 0.063 Uiso 1 1 calc R U . . .
C8 C 0.8900(6) 0.3656(5) 0.3239(4) 0.0524(13) Uani 1 1 d G . . . .
H8 H 0.940619 0.404559 0.290173 0.063 Uiso 1 1 calc R U . . .
C9 C 0.7516(13) 0.5213(10) 0.1579(7) 0.0627(17) Uani 1 1 d . . . . .
C10 C 0.6355(13) 0.5096(9) 0.1494(7) 0.0627(17) Uani 1 1 d . . . . .
H10 H 0.566304 0.528129 0.180697 0.075 Uiso 1 1 calc R U . . .
C11 C 0.6245(13) 0.4692(9) 0.0926(7) 0.0627(17) Uani 1 1 d . . . . .
H11 H 0.544603 0.465689 0.083330 0.075 Uiso 1 1 calc R U . . .
C12 C 0.7249(13) 0.4350(9) 0.0506(7) 0.0627(17) Uani 1 1 d . . . . .
H12 H 0.717304 0.403810 0.014714 0.075 Uiso 1 1 calc R U . . .
C13 C 0.8371(13) 0.4472(9) 0.0620(7) 0.0627(17) Uani 1 1 d . . . . .
H13 H 0.906970 0.426300 0.031710 0.075 Uiso 1 1 calc R U . . .
C14 C 0.8533(12) 0.4880(8) 0.1151(7) 0.052(3) Uani 1 1 d . . . . .
C15 C 0.9748(11) 0.4975(9) 0.1285(7) 0.051(3) Uani 1 1 d . . . . .
C16 C 1.0870(12) 0.4108(11) 0.1372(8) 0.078(3) Uani 1 1 d . . . . .
H16 H 1.086622 0.345009 0.132014 0.094 Uiso 1 1 calc R U . . .
C17 C 1.1998(13) 0.4225(11) 0.1537(8) 0.078(3) Uani 1 1 d . . . . .
H17 H 1.276663 0.365718 0.156252 0.094 Uiso 1 1 calc R U . . .
C18 C 1.2016(12) 0.5103(11) 0.1656(8) 0.078(3) Uani 1 1 d . . . . .
H18 H 1.279468 0.515305 0.176997 0.094 Uiso 1 1 calc R U . . .
C19 C 1.0929(10) 0.5948(10) 0.1618(7) 0.060(4) Uani 1 1 d . . . . .
H19 H 1.095745 0.655589 0.173324 0.072 Uiso 1 1 calc R U . . .
C20 C 0.9815(9) 0.5925(8) 0.1417(6) 0.039(3) Uani 1 1 d . . . . .
C21 C 0.8493(11) 0.7843(9) 0.0688(7) 0.057(2) Uani 1 1 d . . . . .
H21 H 0.794510 0.845202 0.085576 0.069 Uiso 1 1 calc R U . . .
C22 C 0.7776(10) 0.7768(9) 0.0108(7) 0.057(2) Uani 1 1 d . . . . .
H22A H 0.829805 0.719300 -0.008297 0.086 Uiso 1 1 calc R U . . .
H22B H 0.754907 0.846302 -0.030517 0.086 Uiso 1 1 calc R U . . .
H22C H 0.700700 0.759751 0.032891 0.086 Uiso 1 1 calc R U . . .
C23 C 0.9682(10) 0.8125(9) 0.0369(7) 0.057(2) Uani 1 1 d . . . . .
H23A H 1.015721 0.813103 0.077027 0.086 Uiso 1 1 calc R U . . .
H23B H 0.945488 0.884431 -0.002024 0.086 Uiso 1 1 calc R U . . .
H23C H 1.020397 0.758241 0.014956 0.086 Uiso 1 1 calc R U . . .
C24 C 0.5419(9) 1.0100(7) 0.0900(6) 0.038(3) Uani 1 1 d . . . . .
H24A H 0.593031 0.933431 0.103752 0.057 Uiso 1 1 calc R U . . .
H24B H 0.531838 1.041699 0.035332 0.057 Uiso 1 1 calc R U . . .
H24C H 0.458765 1.015568 0.113276 0.057 Uiso 1 1 calc R U . . .
C25 C 0.7813(10) 1.0753(10) 0.0775(7) 0.058(3) Uani 1 1 d . . . . .
H25A H 0.813138 1.130992 0.082177 0.087 Uiso 1 1 calc R U . . .
H25B H 0.772761 1.086327 0.024301 0.087 Uiso 1 1 calc R U . . .
H25C H 0.840580 1.003186 0.101943 0.087 Uiso 1 1 calc R U . . .
C26 C 0.5248(11) 1.2324(8) 0.0867(7) 0.053(3) Uani 1 1 d . . . . .
H26A H 0.439504 1.240863 0.107300 0.079 Uiso 1 1 calc R U . . .
H26B H 0.520115 1.256242 0.031816 0.079 Uiso 1 1 calc R U . . .
H26C H 0.563587 1.276497 0.101540 0.079 Uiso 1 1 calc R U . . .
C27 C 0.5278(11) 1.2243(8) 0.2731(7) 0.060(3) Uani 1 1 d . . . . .
H27A H 0.542447 1.290982 0.238470 0.090 Uiso 1 1 calc R U . . .
H27B H 0.517805 1.227511 0.324083 0.090 Uiso 1 1 calc R U . . .
H27C H 0.450978 1.217178 0.257907 0.090 Uiso 1 1 calc R U . . .
C28 C 0.8012(12) 1.1576(9) 0.2302(7) 0.061(4) Uani 1 1 d . . . . .
H28A H 0.880756 1.097849 0.241292 0.091 Uiso 1 1 calc R U . . .
H28B H 0.803373 1.211308 0.252256 0.091 Uiso 1 1 calc R U . . .
H28C H 0.789786 1.192102 0.175681 0.091 Uiso 1 1 calc R U . . .
C29 C 0.7092(11) 1.0127(10) 0.3721(7) 0.059(3) Uani 1 1 d . . . . .
H29A H 0.672572 0.953169 0.385303 0.089 Uiso 1 1 calc R U . . .
H29B H 0.675797 1.055537 0.405333 0.089 Uiso 1 1 calc R U . . .
H29C H 0.801252 0.982656 0.377716 0.089 Uiso 1 1 calc R U . . .
C30 C 0.4991(9) 0.6642(9) 0.4356(7) 0.052(3) Uani 1 1 d . . . . .
H30A H 0.445214 0.736207 0.406065 0.079 Uiso 1 1 calc R U . . .
H30B H 0.456677 0.635984 0.482452 0.079 Uiso 1 1 calc R U . . .
H30C H 0.515328 0.614813 0.406788 0.079 Uiso 1 1 calc R U . . .
C31 C 0.6257(12) 0.7423(11) 0.5307(7) 0.072(4) Uani 1 1 d . . . . .
H31A H 0.694303 0.703690 0.567921 0.107 Uiso 1 1 calc R U . . .
H31B H 0.544927 0.740253 0.555602 0.107 Uiso 1 1 calc R U . . .
H31C H 0.624590 0.817951 0.506757 0.107 Uiso 1 1 calc R U . . .
C32 C 0.7496(11) 0.5318(8) 0.5027(7) 0.062(4) Uani 1 1 d . . . . .
H32A H 0.758731 0.491285 0.468195 0.092 Uiso 1 1 calc R U . . .
H32B H 0.708847 0.498310 0.548771 0.092 Uiso 1 1 calc R U . . .
H32C H 0.833108 0.530398 0.514891 0.092 Uiso 1 1 calc R U . . .
C33 C 0.9653(9) 0.5838(8) 0.3566(7) 0.051(3) Uani 1 1 d . . . . .
H33A H 0.948367 0.525354 0.399568 0.076 Uiso 1 1 calc R U . . .
H33B H 1.056131 0.574113 0.354007 0.076 Uiso 1 1 calc R U . . .
H33C H 0.937147 0.581666 0.310330 0.076 Uiso 1 1 calc R U . . .
C34 C 0.9499(10) 0.7264(9) 0.4492(7) 0.059(3) Uani 1 1 d . . . . .
H34A H 0.898151 0.791171 0.460794 0.088 Uiso 1 1 calc R U . . .
H34B H 1.035378 0.730928 0.436377 0.088 Uiso 1 1 calc R U . . .
H34C H 0.953599 0.661476 0.493063 0.088 Uiso 1 1 calc R U . . .
C35 C 0.9168(8) 0.8189(8) 0.2800(6) 0.043(3) Uani 1 1 d . . . . .
H35A H 0.900771 0.802992 0.236258 0.064 Uiso 1 1 calc R U . . .
H35B H 1.005911 0.813905 0.281235 0.064 Uiso 1 1 calc R U . . .
H35C H 0.863786 0.892398 0.276807 0.064 Uiso 1 1 calc R U . . .
C36 C 0.1705(10) 0.9256(9) 0.3557(7) 0.056(3) Uani 1 1 d . . . . .
H36A H 0.113701 0.921593 0.321723 0.083 Uiso 1 1 calc R U . . .
H36B H 0.123733 0.977850 0.380514 0.083 Uiso 1 1 calc R U . . .
H36C H 0.204619 0.853806 0.393566 0.083 Uiso 1 1 calc R U . . .
C37 C 0.2383(11) 1.1100(9) 0.2338(8) 0.072(4) Uani 1 1 d . . . . .
H37A H 0.304027 1.145831 0.221674 0.108 Uiso 1 1 calc R U . . .
H37B H 0.166502 1.151418 0.256469 0.108 Uiso 1 1 calc R U . . .
H37C H 0.210429 1.106647 0.187878 0.108 Uiso 1 1 calc R U . . .
C38 C 0.3987(11) 0.9808(9) 0.3732(7) 0.057(3) Uani 1 1 d . . . . .
H38A H 0.447730 0.907785 0.404280 0.085 Uiso 1 1 calc R U . . .
H38B H 0.341614 1.017731 0.405102 0.085 Uiso 1 1 calc R U . . .
H38C H 0.456119 1.022362 0.347426 0.085 Uiso 1 1 calc R U . . .
C39 C 0.2954(10) 0.6984(8) 0.2796(6) 0.054(3) Uani 1 1 d . . . . .
H39A H 0.374964 0.643238 0.301202 0.081 Uiso 1 1 calc R U . . .
H39B H 0.252848 0.669864 0.252682 0.081 Uiso 1 1 calc R U . . .
H39C H 0.240976 0.716752 0.319877 0.081 Uiso 1 1 calc R U . . .
C40 C 0.4273(8) 0.7778(8) 0.1364(6) 0.0389(7) Uani 1 1 d . . . . .
H40A H 0.423382 0.841301 0.091412 0.058 Uiso 1 1 calc R U . . .
H40B H 0.394342 0.727727 0.124465 0.058 Uiso 1 1 calc R U . . .
H40C H 0.515055 0.740976 0.153650 0.058 Uiso 1 1 calc R U . . .
C41 C 0.1785(10) 0.9226(9) 0.1638(7) 0.057(3) Uani 1 1 d . . . . .
H41A H 0.116939 0.942480 0.200950 0.086 Uiso 1 1 calc R U . . .
H41B H 0.144334 0.889362 0.136155 0.086 Uiso 1 1 calc R U . . .
H41C H 0.195682 0.987901 0.128710 0.086 Uiso 1 1 calc R U . . .

loop_
_atom_site_aniso_label
_atom_site_aniso_U_11
_atom_site_aniso_U_22
_atom_site_aniso_U_33
_atom_site_aniso_U_23
_atom_site_aniso_U_13
_atom_site_aniso_U_12
U1 0.02305(18) 0.0246(2) 0.0308(2) -0.01047(16) -0.00516(14) -0.00474(14)
Si1 0.0382(16) 0.0289(16) 0.0362(18) -0.0116(14) -0.0011(14) -0.0132(13)
Si2 0.0496(18) 0.0356(17) 0.046(2) -0.0191(15) -0.0084(15) -0.0148(15)
Si3 0.0427(17) 0.0479(19) 0.0310(18) -0.0069(15) -0.0069(14) -0.0175(15)
Si4 0.0289(15) 0.0422(18) 0.0384(18) -0.0093(15) -0.0123(13) -0.0103(14)
Si5 0.0331(16) 0.0394(18) 0.048(2) -0.0169(16) 0.0036(15) -0.0055(14)
Si6 0.0327(15) 0.0364(17) 0.0473(19) -0.0074(14) -0.0115(13) -0.0140(13)
N1 0.030(4) 0.015(4) 0.042(5) -0.012(4) -0.010(4) 0.000(3)
N2 0.045(5) 0.021(4) 0.038(5) -0.007(4) 0.008(4) -0.013(4)
N3 0.025(4) 0.032(5) 0.045(6) -0.017(4) 0.005(4) -0.003(4)
N4 0.035(4) 0.029(5) 0.047(6) -0.026(4) -0.008(4) -0.009(4)
N5 0.031(4) 0.025(4) 0.046(6) -0.014(4) -0.003(4) -0.008(4)
N6 0.026(4) 0.055(6) 0.038(5) -0.030(5) 0.000(4) -0.011(4)
C1 0.030(5) 0.041(6) 0.029(6) -0.010(5) -0.012(5) -0.013(5)
C2 0.051(7) 0.046(7) 0.051(8) -0.021(6) 0.001(6) -0.016(6)
C3 0.076(3) 0.042(3) 0.044(3) -0.014(2) 0.004(3) -0.025(3)
C4 0.076(3) 0.042(3) 0.044(3) -0.014(2) 0.004(3) -0.025(3)
C5 0.076(3) 0.042(3) 0.044(3) -0.014(2) 0.004(3) -0.025(3)
C6 0.076(3) 0.042(3) 0.044(3) -0.014(2) 0.004(3) -0.025(3)
C7 0.076(3) 0.042(3) 0.044(3) -0.014(2) 0.004(3) -0.025(3)
C8 0.076(3) 0.042(3) 0.044(3) -0.014(2) 0.004(3) -0.025(3)
C9 0.096(5) 0.044(3) 0.056(4) -0.021(3) -0.001(4) -0.026(4)
C10 0.096(5) 0.044(3) 0.056(4) -0.021(3) -0.001(4) -0.026(4)
C11 0.096(5) 0.044(3) 0.056(4) -0.021(3) -0.001(4) -0.026(4)
C12 0.096(5) 0.044(3) 0.056(4) -0.021(3) -0.001(4) -0.026(4)
C13 0.096(5) 0.044(3) 0.056(4) -0.021(3) -0.001(4) -0.026(4)
C14 0.082(9) 0.019(6) 0.051(8) -0.013(6) -0.002(7) -0.010(6)
C15 0.060(8) 0.031(6) 0.049(8) -0.015(6) 0.011(6) 0.003(6)
C16 0.055(5) 0.070(6) 0.076(6) -0.021(5) 0.017(5) 0.016(5)
C17 0.055(5) 0.070(6) 0.076(6) -0.021(5) 0.017(5) 0.016(5)
C18 0.055(5) 0.070(6) 0.076(6) -0.021(5) 0.017(5) 0.016(5)
C19 0.038(7) 0.064(8) 0.070(10) -0.025(7) -0.009(6) 0.001(6)
C20 0.031(6) 0.042(7) 0.039(7) -0.016(6) 0.008(5) -0.005(5)
C21 0.054(4) 0.041(4) 0.057(5) 0.006(4) -0.006(4) -0.012(3)
C22 0.054(4) 0.041(4) 0.057(5) 0.006(4) -0.006(4) -0.012(3)
C23 0.054(4) 0.041(4) 0.057(5) 0.006(4) -0.006(4) -0.012(3)
C24 0.054(7) 0.020(5) 0.038(7) -0.005(5) 0.000(5) -0.015(5)
C25 0.065(8) 0.068(8) 0.051(8) -0.028(7) 0.015(7) -0.028(7)
C26 0.080(9) 0.033(6) 0.050(8) -0.016(6) -0.003(7) -0.019(6)
C27 0.082(9) 0.048(7) 0.056(9) -0.029(7) -0.011(7) -0.013(7)
C28 0.088(9) 0.059(8) 0.062(9) -0.023(7) -0.004(7) -0.053(7)
C29 0.068(8) 0.069(9) 0.052(8) -0.029(7) -0.003(7) -0.026(7)
C30 0.039(6) 0.073(8) 0.049(8) -0.022(7) 0.008(6) -0.023(6)
C31 0.077(9) 0.098(11) 0.052(9) -0.034(8) -0.006(7) -0.031(8)
C32 0.060(8) 0.048(7) 0.050(8) 0.014(6) -0.022(6) -0.007(6)
C33 0.033(6) 0.031(6) 0.080(10) -0.014(6) -0.015(6) 0.001(5)
C34 0.056(7) 0.069(9) 0.053(8) -0.010(7) -0.021(6) -0.028(7)
C35 0.022(5) 0.067(8) 0.035(7) -0.016(6) -0.006(5) -0.008(5)
C36 0.046(7) 0.063(8) 0.062(9) -0.024(7) 0.005(6) -0.022(6)
C37 0.055(8) 0.056(8) 0.080(11) -0.019(8) 0.008(7) 0.006(7)
C38 0.066(8) 0.054(8) 0.058(9) -0.028(7) 0.015(7) -0.023(7)
C39 0.052(7) 0.053(7) 0.057(8) 0.003(6) -0.019(6) -0.034(6)
C40 0.0327(15) 0.0364(17) 0.0473(19) -0.0074(14) -0.0115(13) -0.0140(13)
C41 0.039(6) 0.062(8) 0.068(9) -0.016(7) -0.019(6) -0.011(6)

loop_
_atom_type_symbol
_atom_type_description
_atom_type_scat_dispersion_real
_atom_type_scat_dispersion_imag
_atom_type_scat_source
C C 0.0033 0.0016 'International Tables Vol C Tables 4.2.6.8 and 6.1.1.4'
H H 0.0000 0.0000 'International Tables Vol C Tables 4.2.6.8 and 6.1.1.4'
N N 0.0061 0.0033 'International Tables Vol C Tables 4.2.6.8 and 6.1.1.4'
Si Si 0.0817 0.0704 'International Tables Vol C Tables 4.2.6.8 and 6.1.1.4'
U U -9.6767 9.6646 'International Tables Vol C Tables 4.2.6.8 and 6.1.1.4'

loop_
_geom_angle_atom_site_label_1
_geom_angle_atom_site_label_2
_geom_angle_atom_site_label_3
_geom_angle
_geom_angle_site_symmetry_1
_geom_angle_site_symmetry_3
_geom_angle_publ_flag
N1 U1 N4 118.3(3) . . ?
N1 U1 N5 92.2(3) . . ?
N4 U1 N5 117.6(3) . . ?
N1 U1 N6 103.5(3) . . ?
N4 U1 N6 106.8(3) . . ?
N5 U1 N6 117.5(3) . . ?
N4 Si1 C24 107.5(4) . . ?
N4 Si1 C26 113.9(4) . . ?
C24 Si1 C26 105.6(5) . . ?
N4 Si1 C25 114.0(5) . . ?
C24 Si1 C25 108.7(5) . . ?
C26 Si1 C25 106.7(5) . . ?
N4 Si2 C28 114.0(5) . . ?
N4 Si2 C27 111.6(5) . . ?
C28 Si2 C27 106.3(5) . . ?
N4 Si2 C29 109.6(5) . . ?
C28 Si2 C29 107.9(6) . . ?
C27 Si2 C29 107.2(5) . . ?
N5 Si3 C30 109.9(5) . . ?
N5 Si3 C32 113.4(5) . . ?
C30 Si3 C32 104.5(6) . . ?
N5 Si3 C31 112.6(5) . . ?
C30 Si3 C31 109.7(5) . . ?
C32 Si3 C31 106.4(6) . . ?
N5 Si4 C34 112.6(5) . . ?
N5 Si4 C33 113.8(4) . . ?
C34 Si4 C33 108.2(5) . . ?
N5 Si4 C35 110.4(4) . . ?
C34 Si4 C35 107.9(5) . . ?
C33 Si4 C35 103.5(5) . . ?
N6 Si5 C37 113.5(5) . . ?
N6 Si5 C36 114.1(5) . . ?
C37 Si5 C36 109.2(6) . . ?
N6 Si5 C38 108.7(4) . . ?
C37 Si5 C38 106.4(6) . . ?
C36 Si5 C38 104.4(5) . . ?
N6 Si6 C39 110.8(5) . . ?
N6 Si6 C41 111.7(5) . . ?
C39 Si6 C41 109.3(5) . . ?
N6 Si6 C40 115.4(4) . . ?
C39 Si6 C40 104.9(5) . . ?
C41 Si6 C40 104.2(5) . . ?
C1 N1 U1 165.6(7) . . ?
C1 N2 C9 117.6(9) . . ?
C1 N2 C2 117.1(8) . . ?
C9 N2 C2 118.0(9) . . ?
C1 N3 C20 118.9(8) . . ?
C1 N3 C21 119.2(8) . . ?
C20 N3 C21 121.6(8) . . ?
Si2 N4 Si1 117.9(4) . . ?
Si2 N4 U1 128.7(5) . . ?
Si1 N4 U1 113.0(3) . . ?
Si3 N5 Si4 120.8(5) . . ?
Si3 N5 U1 126.8(4) . . ?
Si4 N5 U1 112.3(4) . . ?
Si5 N6 Si6 118.5(4) . . ?
Si5 N6 U1 113.4(4) . . ?
Si6 N6 U1 127.9(4) . . ?
N1 C1 N3 125.4(9) . . ?
N1 C1 N2 121.5(9) . . ?
N3 C1 N2 113.1(8) . . ?
N2 C2 C3 111.0(8) . . ?
C4 C3 C8 120.0 . . ?
C4 C3 C2 118.7(6) . . ?
C8 C3 C2 121.1(6) . . ?
C3 C4 C5 120.0 . . ?
C6 C5 C4 120.0 . . ?
C5 C6 C7 120.0 . . ?
C8 C7 C6 120.0 . . ?
C7 C8 C3 120.0 . . ?
C14 C9 C10 120.5(12) . . ?
C14 C9 N2 120.7(12) . . ?
C10 C9 N2 118.8(12) . . ?
C9 C10 C11 117.6(12) . . ?
C12 C11 C10 122.1(13) . . ?
C11 C12 C13 117.7(13) . . ?
C14 C13 C12 123.0(13) . . ?
C13 C14 C9 118.9(13) . . ?
C13 C14 C15 122.7(11) . . ?
C9 C14 C15 118.4(11) . . ?
C16 C15 C20 117.2(12) . . ?
C16 C15 C14 121.6(12) . . ?
C20 C15 C14 120.9(9) . . ?
C15 C16 C17 119.2(14) . . ?
C18 C17 C16 121.6(13) . . ?
C17 C18 C19 121.2(15) . . ?
C20 C19 C18 120.7(13) . . ?
C19 C20 N3 120.3(10) . . ?
C19 C20 C15 120.0(10) . . ?
N3 C20 C15 119.8(9) . . ?
N3 C21 C22 108.6(9) . . ?
N3 C21 C23 114.8(9) . . ?
C22 C21 C23 111.4(11) . . ?

loop_
_geom_bond_atom_site_label_1
_geom_bond_atom_site_label_2
_geom_bond_distance
_geom_bond_site_symmetry_2
_geom_bond_publ_flag
U1 N1 2.129(7) . ?
U1 N4 2.285(7) . ?
U1 N5 2.287(8) . ?
U1 N6 2.309(7) . ?
Si1 N4 1.755(9) . ?
Si1 C24 1.878(10) . ?
Si1 C26 1.880(10) . ?
Si1 C25 1.883(11) . ?
Si2 N4 1.741(7) . ?
Si2 C28 1.875(11) . ?
Si2 C27 1.889(11) . ?
Si2 C29 1.904(12) . ?
Si3 N5 1.725(8) . ?
Si3 C30 1.858(10) . ?
Si3 C32 1.859(10) . ?
Si3 C31 1.883(12) . ?
Si4 N5 1.740(8) . ?
Si4 C34 1.868(11) . ?
Si4 C33 1.868(10) . ?
Si4 C35 1.883(10) . ?
Si5 N6 1.717(8) . ?
Si5 C37 1.856(12) . ?
Si5 C36 1.864(11) . ?
Si5 C38 1.902(12) . ?
Si6 N6 1.759(8) . ?
Si6 C39 1.875(10) . ?
Si6 C41 1.877(10) . ?
Si6 C40 1.892(10) . ?
N1 C1 1.305(11) . ?
N2 C1 1.409(11) . ?
N2 C9 1.429(14) . ?
N2 C2 1.479(13) . ?
N3 C1 1.378(12) . ?
N3 C20 1.435(11) . ?
N3 C21 1.474(13) . ?
C2 C3 1.508(11) . ?
C3 C4 1.3900 . ?
C3 C8 1.3900 . ?
C4 C5 1.3900 . ?
C5 C6 1.3900 . ?
C6 C7 1.3900 . ?
C7 C8 1.3900 . ?
C9 C14 1.379(16) . ?
C9 C10 1.394(17) . ?
C10 C11 1.411(16) . ?
C11 C12 1.362(16) . ?
C12 C13 1.370(17) . ?
C13 C14 1.370(16) . ?
C14 C15 1.466(17) . ?
C15 C16 1.403(15) . ?
C15 C20 1.445(14) . ?
C16 C17 1.40(2) . ?
C17 C18 1.316(18) . ?
C18 C19 1.375(14) . ?
C19 C20 1.356(15) . ?
C21 C22 1.481(16) . ?
C21 C23 1.515(14) . ?
